data_2219177
loop_
_publ_author_name
'Fun, Hoong-Kun'
'Kia, Reza'
'Raithby, Paul R.'

_publ_section_title 2-[(<i>E</i>)-(5-Amino-2,3-diphenylquinoxalin-6-yl)iminomethyl]-4-chlorophenol
_journal_coeditor_code TK2279
_journal_issue 8
_journal_name_full 'Acta Crystallographica Section E'
_journal_page_first o1411
_journal_page_last o1412
_journal_paper_doi 10.1107/S1600536808020023
_journal_volume 64
_journal_year 2008
_chemical_formula_iupac 'C27 H19 Cl N4 O'
_chemical_formula_moiety 'C27 H19 Cl N4 O'
_chemical_formula_sum 'C27 H19 Cl N4 O'
_chemical_formula_weight 450.91
_chemical_name_systematic
;
2-[(<i>E</i>)-(5-Amino-2,3-diphenylquinoxalin-6-yl)iminomethyl]-4-chlorophenol
;
_space_group_IT_number 14
_symmetry_cell_setting monoclinic
_symmetry_space_group_name_Hall '-P 2ybc'
_symmetry_space_group_name_H-M 'P 1 21/c 1'
_atom_sites_solution_hydrogens geom
_atom_sites_solution_primary direct
_atom_sites_solution_secondary difmap
_audit_creation_method SHELXL-97
_cell_angle_alpha 90
_cell_angle_beta 92.037(2)
_cell_angle_gamma 90
_cell_formula_units_Z 4
_cell_length_a 22.8728(11)
_cell_length_b 7.3068(4)
_cell_length_c 12.5632(6)
_cell_measurement_reflns_used 2969
_cell_measurement_temperature 100.00(10)
_cell_measurement_theta_max 28.1
_cell_measurement_theta_min 2.9
_cell_volume 2098.32(18)
_computing_cell_refinement 'APEX2 (Bruker, 2005)'
_computing_data_collection 'APEX2 (Bruker, 2005)'
_computing_data_reduction 'SAINT (Bruker, 2005)'
_computing_molecular_graphics 'SHELXTL (Sheldrick, 2008)'
_computing_publication_material
;
SHELXTL (Sheldrick, 2008) and PLATON (Spek, 2003)
;
_computing_structure_refinement 'SHELXTL (Sheldrick, 2008)'
_computing_structure_solution 'SHELXTL (Sheldrick, 2008)'
_diffrn_ambient_temperature 100.00(10)
_diffrn_measured_fraction_theta_full 0.998
_diffrn_measured_fraction_theta_max 0.998
_diffrn_measurement_device_type
;
Bruker SMART APEXII CCD area-detector
;
_diffrn_measurement_method '\f and \w'
_diffrn_radiation_monochromator graphite
_diffrn_radiation_source 'fine-focus sealed tube'
_diffrn_radiation_type MoK\a
_diffrn_radiation_wavelength 0.71073
_diffrn_reflns_av_R_equivalents 0.062
_diffrn_reflns_av_sigmaI/netI 0.059
_diffrn_reflns_limit_h_max 31
_diffrn_reflns_limit_h_min -32
_diffrn_reflns_limit_k_max 10
_diffrn_reflns_limit_k_min -10
_diffrn_reflns_limit_l_max 17
_diffrn_reflns_limit_l_min -17
_diffrn_reflns_number 25593
_diffrn_reflns_theta_full 30.1
_diffrn_reflns_theta_max 30.1
_diffrn_reflns_theta_min 0.9
_diffrn_standards_number 0
_exptl_absorpt_coefficient_mu 0.212
_exptl_absorpt_correction_T_max 0.985
_exptl_absorpt_correction_T_min 0.843
_exptl_absorpt_correction_type multi-scan
_exptl_absorpt_process_details '(SADABS; Bruker, 2005)'
_exptl_crystal_colour yellow
_exptl_crystal_density_diffrn 1.427
_exptl_crystal_description block
_exptl_crystal_F_000 936
_exptl_crystal_size_max 0.55
_exptl_crystal_size_mid 0.09
_exptl_crystal_size_min 0.07
_refine_diff_density_max 0.40
_refine_diff_density_min -0.41
_refine_ls_extinction_method none
_refine_ls_goodness_of_fit_ref 1.01
_refine_ls_hydrogen_treatment mixed
_refine_ls_matrix_type full
_refine_ls_number_parameters 310
_refine_ls_number_reflns 6180
_refine_ls_number_restraints 0
_refine_ls_restrained_S_all 1.01
_refine_ls_R_factor_all 0.086
_refine_ls_R_factor_gt 0.052
_refine_ls_shift/su_max 0.001
_refine_ls_shift/su_mean 0.000
_refine_ls_structure_factor_coef Fsqd
_refine_ls_weighting_details 'calc w=1/[\s^2^(Fo^2^)+(0.0879P)^2^] where P=(Fo^2^+2Fc^2^)/3'
_refine_ls_weighting_scheme calc
_refine_ls_wR_factor_gt 0.135
_refine_ls_wR_factor_ref 0.159
_reflns_number_gt 4118
_reflns_number_total 6180
_reflns_threshold_expression I>2\s(I)
_cod_data_source_file tk2279.cif
_cod_data_source_block I
_cod_original_sg_symbol_H-M 'P 21/c'
_cod_database_code 2219177
_cod_database_fobs_code 2219177

loop_
_symmetry_equiv_pos_as_xyz
'x, y, z'
'-x, y+1/2, -z+1/2'
'-x, -y, -z'
'x, -y-1/2, z-1/2'

loop_
_atom_site_type_symbol
_atom_site_label
_atom_site_fract_x
_atom_site_fract_y
_atom_site_fract_z
_atom_site_U_iso_or_equiv
_atom_site_adp_type
_atom_site_calc_flag
_atom_site_refinement_flags
_atom_site_occupancy
Cl Cl1 0.26328(2) 0.46708(7) 0.59559(4) 0.02813(14) Uani d . 1
O O1 0.44768(6) 0.2687(2) 0.91204(10) 0.0252(3) Uani d . 1
N N1 0.52358(6) 0.3641(2) 0.77495(12) 0.0200(3) Uani d . 1
N N2 0.72297(7) 0.4713(2) 0.88154(11) 0.0174(3) Uani d . 1
N N3 0.75971(6) 0.3333(2) 0.68619(11) 0.0185(3) Uani d . 1
N N4 0.60625(8) 0.4640(2) 0.92698(13) 0.0263(4) Uani d . 1
C C1 0.40599(8) 0.3116(3) 0.83649(14) 0.0203(4) Uani d . 1
C C2 0.34744(8) 0.2879(3) 0.85952(15) 0.0236(4) Uani d . 1
H H2A 0.3375 0.2402 0.9251 0.028 Uiso calc R 1
C C3 0.30418(8) 0.3350(3) 0.78542(15) 0.0233(4) Uani d . 1
H H3A 0.2651 0.3199 0.8013 0.028 Uiso calc R 1
C C4 0.31874(8) 0.4049(3) 0.68704(15) 0.0214(4) Uani d . 1
C C5 0.37624(8) 0.4249(3) 0.66116(14) 0.0211(4) Uani d . 1
H H5A 0.3855 0.4700 0.5946 0.025 Uiso calc R 1
C C6 0.42106(8) 0.3773(2) 0.73536(14) 0.0197(4) Uani d . 1
C C7 0.48149(8) 0.3948(3) 0.70633(14) 0.0206(4) Uani d . 1
H H7A 0.4901 0.4287 0.6373 0.025 Uiso calc R 1
C C8 0.58278(7) 0.3677(2) 0.74723(14) 0.0183(3) Uani d . 1
C C9 0.60160(8) 0.3128(3) 0.64598(14) 0.0206(4) Uani d . 1
H H9A 0.5739 0.2813 0.5932 0.025 Uiso calc R 1
C C10 0.65962(8) 0.3050(3) 0.62430(14) 0.0205(4) Uani d . 1
H H10A 0.6713 0.2684 0.5574 0.025 Uiso calc R 1
C C11 0.70168(7) 0.3530(2) 0.70445(13) 0.0179(3) Uani d . 1
C C12 0.79775(7) 0.3790(2) 0.76358(13) 0.0175(3) Uani d . 1
C C13 0.77919(7) 0.4620(2) 0.86047(13) 0.0169(3) Uani d . 1
C C14 0.68362(7) 0.4111(2) 0.80547(13) 0.0169(3) Uani d . 1
C C15 0.62300(8) 0.4161(2) 0.82744(13) 0.0173(3) Uani d . 1
C C16 0.85933(7) 0.3244(2) 0.74618(13) 0.0186(4) Uani d . 1
C C17 0.88232(8) 0.3426(3) 0.64549(14) 0.0211(4) Uani d . 1
H H17A 0.8603 0.3993 0.5913 0.025 Uiso calc R 1
C C18 0.93766(8) 0.2771(3) 0.62536(14) 0.0232(4) Uani d . 1
H H18A 0.9529 0.2925 0.5583 0.028 Uiso calc R 1
C C19 0.97043(8) 0.1884(3) 0.70519(15) 0.0241(4) Uani d . 1
H H19A 1.0072 0.1419 0.6912 0.029 Uiso calc R 1
C C20 0.94797(8) 0.1695(3) 0.80613(14) 0.0221(4) Uani d . 1
H H20A 0.9698 0.1112 0.8600 0.027 Uiso calc R 1
C C21 0.89277(8) 0.2380(3) 0.82614(13) 0.0217(4) Uani d . 1
H H21A 0.8780 0.2260 0.8938 0.026 Uiso calc R 1
C C22 0.82037(8) 0.5458(2) 0.93956(13) 0.0181(4) Uani d . 1
C C23 0.86747(8) 0.6521(3) 0.90850(14) 0.0218(4) Uani d . 1
H H23A 0.8743 0.6675 0.8365 0.026 Uiso calc R 1
C C24 0.90422(8) 0.7350(3) 0.98433(15) 0.0250(4) Uani d . 1
H H24A 0.9350 0.8081 0.9630 0.030 Uiso calc R 1
C C25 0.89514(8) 0.7091(3) 1.09180(15) 0.0244(4) Uani d . 1
H H25A 0.9205 0.7617 1.1426 0.029 Uiso calc R 1
C C26 0.84845(8) 0.6051(3) 1.12332(14) 0.0227(4) Uani d . 1
H H26A 0.8422 0.5887 1.1954 0.027 Uiso calc R 1
C C27 0.81078(8) 0.5246(2) 1.04769(13) 0.0194(4) Uani d . 1
H H27A 0.7790 0.4563 1.0694 0.023 Uiso calc R 1
H H1O1 0.4828(12) 0.299(4) 0.881(2) 0.062(9) Uiso d . 1
H H1N4 0.5681(12) 0.531(4) 0.9337(19) 0.052(8) Uiso d . 1
H H2N4 0.6396(13) 0.516(4) 0.976(2) 0.060(8) Uiso d . 1

loop_
_atom_site_aniso_label
_atom_site_aniso_U_11
_atom_site_aniso_U_22
_atom_site_aniso_U_33
_atom_site_aniso_U_12
_atom_site_aniso_U_13
_atom_site_aniso_U_23
Cl1 0.0190(2) 0.0284(3) 0.0367(3) 0.0003(2) -0.00334(18) -0.0011(2)
O1 0.0226(7) 0.0291(8) 0.0241(6) 0.0010(6) 0.0023(5) 0.0007(6)
N1 0.0176(7) 0.0168(7) 0.0256(8) -0.0017(6) 0.0014(6) -0.0025(6)
N2 0.0188(7) 0.0151(7) 0.0184(7) 0.0010(6) 0.0009(5) 0.0010(6)
N3 0.0183(7) 0.0180(7) 0.0194(7) 0.0015(6) 0.0001(5) 0.0003(6)
N4 0.0242(8) 0.0304(9) 0.0242(8) 0.0028(8) 0.0009(6) -0.0002(7)
C1 0.0223(9) 0.0162(8) 0.0223(8) -0.0010(7) 0.0013(7) -0.0036(7)
C2 0.0245(9) 0.0206(9) 0.0262(9) -0.0020(8) 0.0060(7) -0.0033(7)
C3 0.0182(8) 0.0210(9) 0.0308(9) -0.0009(8) 0.0039(7) -0.0060(8)
C4 0.0178(8) 0.0161(8) 0.0302(9) 0.0003(7) -0.0017(7) -0.0042(7)
C5 0.0212(9) 0.0173(9) 0.0251(9) -0.0020(8) 0.0022(7) -0.0012(7)
C6 0.0191(8) 0.0158(8) 0.0244(9) -0.0004(7) 0.0017(7) -0.0026(7)
C7 0.0212(9) 0.0174(9) 0.0234(8) -0.0006(8) 0.0027(7) -0.0012(7)
C8 0.0170(8) 0.0142(8) 0.0237(8) -0.0002(7) 0.0021(6) 0.0005(7)
C9 0.0196(8) 0.0191(9) 0.0230(8) -0.0005(7) -0.0012(7) -0.0031(7)
C10 0.0225(9) 0.0197(9) 0.0193(8) 0.0021(8) 0.0002(7) -0.0018(7)
C11 0.0178(8) 0.0164(8) 0.0194(8) 0.0004(7) 0.0007(6) -0.0009(7)
C12 0.0181(8) 0.0164(8) 0.0179(8) 0.0002(7) 0.0022(6) 0.0024(6)
C13 0.0168(8) 0.0161(8) 0.0179(8) 0.0007(7) 0.0011(6) 0.0019(6)
C14 0.0176(8) 0.0142(8) 0.0190(8) 0.0011(7) 0.0014(6) 0.0012(6)
C15 0.0185(8) 0.0135(8) 0.0199(8) 0.0017(7) 0.0024(6) 0.0016(7)
C16 0.0164(8) 0.0178(8) 0.0218(8) -0.0005(7) 0.0009(6) -0.0016(7)
C17 0.0198(8) 0.0230(9) 0.0206(8) -0.0022(8) 0.0006(7) 0.0013(7)
C18 0.0200(9) 0.0296(10) 0.0202(8) -0.0031(8) 0.0032(7) -0.0018(7)
C19 0.0154(8) 0.0278(10) 0.0292(9) 0.0005(8) 0.0034(7) -0.0014(8)
C20 0.0178(8) 0.0251(10) 0.0234(9) 0.0030(8) -0.0014(7) 0.0012(8)
C21 0.0212(9) 0.0260(10) 0.0182(8) 0.0013(8) 0.0030(7) -0.0001(7)
C22 0.0171(8) 0.0165(8) 0.0204(8) 0.0032(7) -0.0008(6) -0.0015(7)
C23 0.0205(8) 0.0220(9) 0.0231(8) 0.0011(8) 0.0032(7) -0.0005(7)
C24 0.0200(9) 0.0237(10) 0.0314(10) -0.0031(8) 0.0035(7) -0.0025(8)
C25 0.0198(9) 0.0250(10) 0.0280(9) 0.0008(8) -0.0040(7) -0.0052(8)
C26 0.0254(9) 0.0224(9) 0.0202(8) 0.0025(8) -0.0003(7) -0.0006(7)
C27 0.0170(8) 0.0202(9) 0.0210(8) -0.0001(7) 0.0023(6) -0.0011(7)

loop_
_atom_type_symbol
_atom_type_description
_atom_type_scat_dispersion_real
_atom_type_scat_dispersion_imag
_atom_type_scat_source
C C 0.0033 0.0016 'International Tables Vol C Tables 4.2.6.8 and 6.1.1.4'
H H 0.0000 0.0000 'International Tables Vol C Tables 4.2.6.8 and 6.1.1.4'
N N 0.0061 0.0033 'International Tables Vol C Tables 4.2.6.8 and 6.1.1.4'
O O 0.0106 0.0060 'International Tables Vol C Tables 4.2.6.8 and 6.1.1.4'
Cl Cl 0.1484 0.1585 'International Tables Vol C Tables 4.2.6.8 and 6.1.1.4'

loop_
_geom_angle_atom_site_label_1
_geom_angle_atom_site_label_2
_geom_angle_atom_site_label_3
_geom_angle
C1 O1 H1O1 104.0(16)
C7 N1 C8 122.17(15)
C13 N2 C14 117.74(14)
C12 N3 C11 117.91(15)
C15 N4 H1N4 118.3(14)
C15 N4 H2N4 114.3(16)
H1N4 N4 H2N4 113(2)
O1 C1 C2 118.90(16)
O1 C1 C6 121.29(16)
C2 C1 C6 119.81(17)
C3 C2 C1 120.12(17)
C3 C2 H2A 119.9
C1 C2 H2A 119.9
C2 C3 C4 120.27(17)
C2 C3 H3A 119.9
C4 C3 H3A 119.9
C5 C4 C3 120.78(17)
C5 C4 Cl1 119.81(14)
C3 C4 Cl1 119.40(14)
C4 C5 C6 119.91(17)
C4 C5 H5A 120.0
C6 C5 H5A 120.0
C5 C6 C1 119.04(16)
C5 C6 C7 119.45(16)
C1 C6 C7 121.51(16)
N1 C7 C6 120.88(16)
N1 C7 H7A 119.6
C6 C7 H7A 119.6
C15 C8 N1 116.33(15)
C15 C8 C9 120.70(16)
N1 C8 C9 122.82(15)
C10 C9 C8 121.32(16)
C10 C9 H9A 119.3
C8 C9 H9A 119.3
C9 C10 C11 119.34(16)
C9 C10 H10A 120.3
C11 C10 H10A 120.3
N3 C11 C10 119.78(15)
N3 C11 C14 120.02(15)
C10 C11 C14 120.09(16)
N3 C12 C13 121.47(15)
N3 C12 C16 115.16(15)
C13 C12 C16 123.18(15)
N2 C13 C12 120.61(15)
N2 C13 C22 116.42(15)
C12 C13 C22 122.95(15)
N2 C14 C11 121.32(15)
N2 C14 C15 118.65(15)
C11 C14 C15 119.96(16)
N4 C15 C8 122.02(16)
N4 C15 C14 119.38(16)
C8 C15 C14 118.58(15)
C21 C16 C17 118.89(16)
C21 C16 C12 120.97(15)
C17 C16 C12 119.83(15)
C18 C17 C16 120.63(17)
C18 C17 H17A 119.7
C16 C17 H17A 119.7
C17 C18 C19 120.12(16)
C17 C18 H18A 119.9
C19 C18 H18A 119.9
C18 C19 C20 119.77(17)
C18 C19 H19A 120.1
C20 C19 H19A 120.1
C21 C20 C19 119.75(17)
C21 C20 H20A 120.1
C19 C20 H20A 120.1
C20 C21 C16 120.81(16)
C20 C21 H21A 119.6
C16 C21 H21A 119.6
C27 C22 C23 119.01(16)
C27 C22 C13 119.40(16)
C23 C22 C13 121.53(15)
C24 C23 C22 120.41(16)
C24 C23 H23A 119.8
C22 C23 H23A 119.8
C25 C24 C23 120.07(18)
C25 C24 H24A 120.0
C23 C24 H24A 120.0
C26 C25 C24 119.92(17)
C26 C25 H25A 120.0
C24 C25 H25A 120.0
C25 C26 C27 120.26(16)
C25 C26 H26A 119.9
C27 C26 H26A 119.9
C26 C27 C22 120.28(17)
C26 C27 H27A 119.9
C22 C27 H27A 119.9

loop_
_geom_bond_atom_site_label_1
_geom_bond_atom_site_label_2
_geom_bond_distance
Cl1 C4 1.7414(19)
O1 C1 1.358(2)
O1 H1O1 0.93(3)
N1 C7 1.289(2)
N1 C8 1.410(2)
N2 C13 1.324(2)
N2 C14 1.362(2)
N3 C12 1.324(2)
N3 C11 1.363(2)
N4 C15 1.366(2)
N4 H1N4 1.01(3)
N4 H2N4 1.03(3)
C1 C2 1.391(3)
C1 C6 1.412(2)
C2 C3 1.378(3)
C2 H2A 0.9300
C3 C4 1.389(3)
C3 H3A 0.9300
C4 C5 1.374(2)
C5 C6 1.405(2)
C5 H5A 0.9300
C6 C7 1.448(2)
C7 H7A 0.9300
C8 C15 1.386(2)
C8 C9 1.415(2)
C9 C10 1.365(2)
C9 H9A 0.9300
C10 C11 1.412(2)
C10 H10A 0.9300
C11 C14 1.414(2)
C12 C13 1.437(2)
C12 C16 1.488(2)
C13 C22 1.478(2)
C14 C15 1.424(2)
C16 C21 1.392(2)
C16 C17 1.393(2)
C17 C18 1.385(2)
C17 H17A 0.9300
C18 C19 1.391(3)
C18 H18A 0.9300
C19 C20 1.392(3)
C19 H19A 0.9300
C20 C21 1.389(2)
C20 H20A 0.9300
C21 H21A 0.9300
C22 C27 1.392(2)
C22 C23 1.395(2)
C23 C24 1.387(3)
C23 H23A 0.9300
C24 C25 1.386(3)
C24 H24A 0.9300
C25 C26 1.380(3)
C25 H25A 0.9300
C26 C27 1.390(2)
C26 H26A 0.9300
C27 H27A 0.9300

loop_
_geom_hbond_atom_site_label_D
_geom_hbond_atom_site_label_H
_geom_hbond_atom_site_label_A
_geom_hbond_site_symmetry_A
_geom_hbond_distance_DH
_geom_hbond_distance_HA
_geom_hbond_distance_DA
_geom_hbond_angle_DHA
_geom_hbond_publ_flag
O1 H1O1 N1 . 0.93(3) 1.72(3) 2.584(2) 153(2) y
N4 H1N4 O1 3_667 1.01(3) 2.47(3) 3.099(2) 120.4(18) y
N4 H2N4 N2 . 1.04(3) 2.31(3) 2.750(2) 104.3(17) y
C27 H27A N3 4_566 0.93 2.62 3.373(2) 138 y

loop_
_geom_torsion_atom_site_label_1
_geom_torsion_atom_site_label_2
_geom_torsion_atom_site_label_3
_geom_torsion_atom_site_label_4
_geom_torsion
O1 C1 C2 C3 178.24(16)
C6 C1 C2 C3 -2.5(3)
C1 C2 C3 C4 0.5(3)
C2 C3 C4 C5 1.3(3)
C2 C3 C4 Cl1 -178.91(14)
C3 C4 C5 C6 -1.1(3)
Cl1 C4 C5 C6 179.12(14)
C4 C5 C6 C1 -0.9(3)
C4 C5 C6 C7 178.53(17)
O1 C1 C6 C5 -178.08(16)
C2 C1 C6 C5 2.7(3)
O1 C1 C6 C7 2.5(3)
C2 C1 C6 C7 -176.75(17)
C8 N1 C7 C6 175.52(16)
C5 C6 C7 N1 175.24(17)
C1 C6 C7 N1 -5.3(3)
C7 N1 C8 C15 151.46(17)
C7 N1 C8 C9 -33.0(3)
C15 C8 C9 C10 0.3(3)
N1 C8 C9 C10 -175.08(17)
C8 C9 C10 C11 -0.1(3)
C12 N3 C11 C10 -179.68(16)
C12 N3 C11 C14 -3.4(3)
C9 C10 C11 N3 175.32(17)
C9 C10 C11 C14 -0.9(3)
C11 N3 C12 C13 -5.4(3)
C11 N3 C12 C16 169.78(15)
C14 N2 C13 C12 -4.3(2)
C14 N2 C13 C22 173.81(15)
N3 C12 C13 N2 9.7(3)
C16 C12 C13 N2 -165.05(17)
N3 C12 C13 C22 -168.31(16)
C16 C12 C13 C22 16.9(3)
C13 N2 C14 C11 -4.5(3)
C13 N2 C14 C15 178.63(16)
N3 C11 C14 N2 8.7(3)
C10 C11 C14 N2 -175.02(16)
N3 C11 C14 C15 -174.42(16)
C10 C11 C14 C15 1.8(3)
N1 C8 C15 N4 -2.2(3)
C9 C8 C15 N4 -177.84(17)
N1 C8 C15 C14 176.25(16)
C9 C8 C15 C14 0.6(3)
N2 C14 C15 N4 -6.2(3)
C11 C14 C15 N4 176.85(17)
N2 C14 C15 C8 175.28(16)
C11 C14 C15 C8 -1.6(3)
N3 C12 C16 C21 -132.71(18)
C13 C12 C16 C21 42.4(3)
N3 C12 C16 C17 40.8(2)
C13 C12 C16 C17 -144.14(18)
C21 C16 C17 C18 -0.4(3)
C12 C16 C17 C18 -174.06(17)
C16 C17 C18 C19 1.4(3)
C17 C18 C19 C20 -1.5(3)
C18 C19 C20 C21 0.5(3)
C19 C20 C21 C16 0.5(3)
C17 C16 C21 C20 -0.6(3)
C12 C16 C21 C20 173.01(17)
N2 C13 C22 C27 40.2(2)
C12 C13 C22 C27 -141.69(18)
N2 C13 C22 C23 -137.21(17)
C12 C13 C22 C23 40.9(3)
C27 C22 C23 C24 0.1(3)
C13 C22 C23 C24 177.55(17)
C22 C23 C24 C25 1.5(3)
C23 C24 C25 C26 -1.9(3)
C24 C25 C26 C27 0.7(3)
C25 C26 C27 C22 1.0(3)
C23 C22 C27 C26 -1.4(3)
C13 C22 C27 C26 -178.89(17)

loop_
_cod_related_entry_id
_cod_related_entry_database
_cod_related_entry_code
1 ChemSpider 30655588
